data_1552094
loop_
_publ_author_name
'Jack Rumble'
'Paz Vaqueiro'

_publ_section_title
;
 Na5(Ga4S)(GaS4)3 6H2O: A three-dimensional gallium sulphide containing a
 novel octahedral building block
;
_journal_name_full 'Solid State Sciences'
_journal_page_first 1137
_journal_page_last 1142
_journal_paper_doi 10.1016/j.solidstatesciences.2011.01.003
_journal_volume 13
_journal_year 2011
_chemical_absolute_configuration ad
_chemical_formula_moiety 'Ga7 H12 Na5 O6 S13'
_chemical_formula_sum 'Ga7 H12 Na5 O6 S13'
_chemical_formula_weight 1127.94
_space_group_IT_number 219
_space_group_name_Hall 'F -4a 2 3'
_space_group_name_H-M_alt 'F -4 3 c'
_symmetry_cell_setting cubic
_symmetry_space_group_name_H-M 'F -4 3 c'
_atom_sites_solution_hydrogens geom
_atom_sites_solution_primary direct
_cell_angle_alpha 90
_cell_angle_beta 90
_cell_angle_gamma 90
_cell_formula_units_Z 8
_cell_length_a 17.577(4)
_cell_length_b 17.577(4)
_cell_length_c 17.577(4)
_cell_measurement_reflns_used 0
_cell_measurement_temperature 290
_cell_measurement_theta_max 0
_cell_measurement_theta_min 0
_cell_volume 5430(2)
_computing_cell_refinement 'APEX 2 (Bruker, 2005)'
_computing_data_collection 'APEX 2 (Bruker, 2005)'
_computing_data_reduction 'APEX 2 (Bruker, 2005)'
_computing_molecular_graphics 'ATOMS (Dowty, 2000)'
_computing_publication_material 'CRYSTALS (Betteridge et al., 2003)'
_computing_structure_refinement 'CRYSTALS (Betteridge et al., 2003)'
_computing_structure_solution 'SIR92 (Altomare et al., 1994)'
_diffrn_ambient_temperature 290
_diffrn_measured_fraction_theta_full 0.996
_diffrn_measured_fraction_theta_max 0.992
_diffrn_measurement_device_type
;
Bruker-Nonius APEX-2 CCD area-detector diffractometer
;
_diffrn_measurement_method \w/2\q
_diffrn_radiation_monochromator graphite
_diffrn_radiation_type 'Mo K\a'
_diffrn_radiation_wavelength 0.71073
_diffrn_reflns_av_R_equivalents 0.063
_diffrn_reflns_limit_h_max 21
_diffrn_reflns_limit_h_min -19
_diffrn_reflns_limit_k_max 14
_diffrn_reflns_limit_k_min -16
_diffrn_reflns_limit_l_max 21
_diffrn_reflns_limit_l_min -19
_diffrn_reflns_number 2205
_diffrn_reflns_theta_full 25.882
_diffrn_reflns_theta_max 26.410
_diffrn_reflns_theta_min 3.278
_diffrn_standards_number 0
_exptl_absorpt_coefficient_mu 7.940
_exptl_absorpt_correction_T_max 0.8532
_exptl_absorpt_correction_T_min 0.7880
_exptl_absorpt_correction_type multi-scan
_exptl_absorpt_process_details 'Bruker SADABS'
_exptl_crystal_colour black
_exptl_crystal_density_diffrn 2.759
_exptl_crystal_description block
_exptl_crystal_F_000 4320.000
_exptl_crystal_size_max 0.03
_exptl_crystal_size_mid 0.03
_exptl_crystal_size_min 0.02
_refine_diff_density_max 1.20
_refine_diff_density_min -1.47
_refine_ls_abs_structure_details 'Flack, 195 Friedel-pairs'
_refine_ls_abs_structure_Flack 0.07(5)
_refine_ls_extinction_method None
_refine_ls_goodness_of_fit_ref 1.1206
_refine_ls_hydrogen_treatment constr
_refine_ls_matrix_type full
_refine_ls_number_parameters 29
_refine_ls_number_reflns 277
_refine_ls_number_restraints 0
_refine_ls_R_factor_all 0.0732
_refine_ls_R_factor_gt 0.0319
_refine_ls_shift/su_max 0.000030
_refine_ls_structure_factor_coef F
_refine_ls_weighting_details
;
 Method, part 1, Chebychev polynomial, (Watkin, 1994, Prince, 1982) 
 [weight] = 1.0/[A~0~*T~0~(x)+A~1~*T~1~(x) ... +A~n-1~]*T~n-1~(x)] 
 where A~i~ are the Chebychev coefficients listed below and x= Fcalc/Fmax 
 Method = Robust Weighting (Prince, 1982) 
 W = [weight] * [1-(deltaF/6*sigmaF)^2^]^2^ 
 A~i~ are: 
 0.300 -0.749E-02 0.967E-01 -0.995E-02 0.527E-01 
;
_refine_ls_weighting_scheme calc
_refine_ls_wR_factor_all 0.0639
_refine_ls_wR_factor_gt 0.0313
_refine_ls_wR_factor_ref 0.0313
_reflns_limit_h_max 12
_reflns_limit_h_min -12
_reflns_limit_k_max 14
_reflns_limit_k_min 0
_reflns_limit_l_max 21
_reflns_limit_l_min 2
_reflns_number_gt 277
_reflns_number_total 472
_reflns_threshold_expression I>2.00u(I)
_oxford_diffrn_Wilson_B_factor 1.50
_oxford_diffrn_Wilson_scale 2138.21
_oxford_refine_ls_scale 0.02258(8)
_cod_data_source_file Solid-State-Science-2011-13-1137.cif
_cod_data_source_block CRYSTALS_cif
_cod_depositor_comments
;
The following automatic conversions were performed:

data item '_symmetry_cell_setting' value 'Cubic' was changed to
'cubic' in accordance with the built-in table derived from the CIF
Core dictionary named 'cif_core.dic' version 2.4.5 last updated on
2014-11-21.

Automatic conversion script
Id: cif_fix_values 6909 2019-04-08 15:41:33Z antanas 
;
_cod_original_sg_symbol_H-M 'F -4 3 c '
_cod_database_code 1552094

loop_
_symmetry_equiv_pos_as_xyz
x,y,z
x,y+1/2,z+1/2
x+1/2,y,z+1/2
x+1/2,y+1/2,z
y,z,x
y,z+1/2,x+1/2
y+1/2,z,x+1/2
y+1/2,z+1/2,x
z,x,y
z,x+1/2,y+1/2
z+1/2,x,y+1/2
z+1/2,x+1/2,y
y+1/2,-x+1/2,-z+1/2
y+1/2,-x+1,-z+1
y+1,-x+1/2,-z+1
y+1,-x+1,-z+1/2
z+1/2,-y+1/2,-x+1/2
z+1/2,-y+1,-x+1
z+1,-y+1/2,-x+1
z+1,-y+1,-x+1/2
x+1/2,-z+1/2,-y+1/2
x+1/2,-z+1,-y+1
x+1,-z+1/2,-y+1
x+1,-z+1,-y+1/2
-x,-y,z
-x,-y+1/2,z+1/2
-x+1/2,-y,z+1/2
-x+1/2,-y+1/2,z
-z,x,-y
-z,x+1/2,-y+1/2
-z+1/2,x,-y+1/2
-z+1/2,x+1/2,-y
-x,y,-z
-x,y+1/2,-z+1/2
-x+1/2,y,-z+1/2
-x+1/2,y+1/2,-z
-y,-z,x
-y,-z+1/2,x+1/2
-y+1/2,-z,x+1/2
-y+1/2,-z+1/2,x
-z,-x,y
-z,-x+1/2,y+1/2
-z+1/2,-x,y+1/2
-z+1/2,-x+1/2,y
-y+1/2,x+1/2,-z+1/2
-y+1/2,x+1,-z+1
-y+1,x+1/2,-z+1
-y+1,x+1,-z+1/2
-z+1/2,y+1/2,-x+1/2
-z+1/2,y+1,-x+1
-z+1,y+1/2,-x+1
-z+1,y+1,-x+1/2
-x+1/2,z+1/2,-y+1/2
-x+1/2,z+1,-y+1
-x+1,z+1/2,-y+1
-x+1,z+1,-y+1/2
-y,z,-x
-y,z+1/2,-x+1/2
-y+1/2,z,-x+1/2
-y+1/2,z+1/2,-x
z+1/2,y+1/2,x+1/2
z+1/2,y+1,x+1
z+1,y+1/2,x+1
z+1,y+1,x+1/2
x+1/2,z+1/2,y+1/2
x+1/2,z+1,y+1
x+1,z+1/2,y+1
x+1,z+1,y+1/2
y+1/2,x+1/2,z+1/2
y+1/2,x+1,z+1
y+1,x+1/2,z+1
y+1,x+1,z+1/2
y,-z,-x
y,-z+1/2,-x+1/2
y+1/2,-z,-x+1/2
y+1/2,-z+1/2,-x
-y+1/2,-x+1/2,z+1/2
-y+1/2,-x+1,z+1
-y+1,-x+1/2,z+1
-y+1,-x+1,z+1/2
-z+1/2,-y+1/2,x+1/2
-z+1/2,-y+1,x+1
-z+1,-y+1/2,x+1
-z+1,-y+1,x+1/2
-x+1/2,-z+1/2,y+1/2
-x+1/2,-z+1,y+1
-x+1,-z+1/2,y+1
-x+1,-z+1,y+1/2
x,-y,-z
x,-y+1/2,-z+1/2
x+1/2,-y,-z+1/2
x+1/2,-y+1/2,-z
z,-x,-y
z,-x+1/2,-y+1/2
z+1/2,-x,-y+1/2
z+1/2,-x+1/2,-y

loop_
_atom_site_label
_atom_site_type_symbol
_atom_site_fract_x
_atom_site_fract_y
_atom_site_fract_z
_atom_site_U_iso_or_equiv
_atom_site_occupancy
_atom_site_adp_type
_atom_site_refinement_flags_posn
_atom_site_refinement_flags_adp
_atom_site_refinement_flags_occupancy
_atom_site_disorder_assembly
_atom_site_disorder_group
_atom_site_attached_hydrogens
Ga1 Ga 0.0000 0.2500 0.2500 0.0145 1.0000 Uani S T . . . .
Ga2 Ga 0.17157(6) 0.17157(6) 0.32843(6) 0.0136 1.0000 Uani S T . . . .
S3 S 0.06842(15) 0.14021(14) 0.25982(15) 0.0162 1.0000 Uani . . . . . .
S4 S 0.2500 0.2500 0.2500 0.0148 1.0000 Uani S T . . . .
Na5 Na 0.1057(2) 0.1057(2) 0.1057(2) 0.0390 1.0000 Uani S T . . . .
Na6 Na 0.0000 0.0000 0.0000 0.0234 1.0000 Uani S T . . . .
O7 O 0.0000 0.0000 0.1326(6) 0.0333 1.0000 Uani S T . . . .
H8 H -0.0158 0.0410 0.1579 0.0500 1.0000 Uiso R . . . . .

loop_
_atom_site_aniso_label
_atom_site_aniso_U_11
_atom_site_aniso_U_22
_atom_site_aniso_U_33
_atom_site_aniso_U_23
_atom_site_aniso_U_13
_atom_site_aniso_U_12
Ga1 0.0115(10) 0.0160(6) 0.0160(6) 0.0000 0.0000 0.0000
Ga2 0.0136(4) 0.0136(4) 0.0136(4) -0.0001(5) -0.0001(5) 0.0001(5)
S3 0.0122(13) 0.0138(13) 0.0227(16) -0.0017(11) -0.0035(13) 0.0014(9)
S4 0.0148(15) 0.0148(15) 0.0148(15) 0.0000 0.0000 0.0000
Na5 0.039(2) 0.039(2) 0.039(2) -0.007(2) -0.007(2) -0.007(2)
Na6 0.023(3) 0.023(3) 0.023(3) 0.0000 0.0000 0.0000
O7 0.068(15) 0.010(9) 0.022(6) 0.0000 0.0000 0.012(5)

loop_
_atom_type_symbol
_atom_type_scat_dispersion_real
_atom_type_scat_dispersion_imag
_atom_type_scat_Cromer_Mann_a1
_atom_type_scat_Cromer_Mann_b1
_atom_type_scat_Cromer_Mann_a2
_atom_type_scat_Cromer_Mann_b2
_atom_type_scat_Cromer_Mann_a3
_atom_type_scat_Cromer_Mann_b3
_atom_type_scat_Cromer_Mann_a4
_atom_type_scat_Cromer_Mann_b4
_atom_type_scat_Cromer_Mann_c
_atom_type_scat_source
O 0.0106 0.0060 3.0485 13.2771 2.2868 5.7011 1.5463 0.3239 0.8670 32.9089 0.2508 'International Tables Vol C 4.2.6.8 and 6.1.1.4'
H 0.0000 0.0000 0.4930 10.5109 0.3229 26.1257 0.1402 3.1424 0.0408 57.7998 0.0030 'International Tables Vol C 4.2.6.8 and 6.1.1.4'
Na 0.0362 0.0249 4.7626 3.2850 3.1736 8.8422 1.2674 0.3136 1.1128 129.4240 0.6760 'International Tables Vol C 4.2.6.8 and 6.1.1.4'
S 0.1246 0.1234 6.9053 1.4679 5.2034 22.2151 1.4379 0.2536 1.5863 56.1720 0.8669 'International Tables Vol C 4.2.6.8 and 6.1.1.4'
Ga 0.2307 1.6083 15.2354 3.0669 6.7006 0.2412 4.3591 10.7805 2.9623 61.4135 1.7189 'International Tables Vol C 4.2.6.8 and 6.1.1.4'

loop_
_geom_angle_atom_site_label_1
_geom_angle_site_symmetry_1
_geom_angle_atom_site_label_2
_geom_angle_site_symmetry_2
_geom_angle_atom_site_label_3
_geom_angle_site_symmetry_3
_geom_angle
_geom_angle_publ_flag
S3 56_445 Ga1 . S3 90_555 106.15(6) yes
S3 56_445 Ga1 . S3 87_454 116.34(14) yes
S3 90_555 Ga1 . S3 87_454 106.15(6) yes
S3 56_445 Ga1 . S3 . 106.15(7) yes
S3 90_555 Ga1 . S3 . 116.34(14) yes
S3 87_454 Ga1 . S3 . 106.15(6) yes
S3 31_555 Ga2 . S3 74_555 111.53(7) yes
S3 31_555 Ga2 . S3 . 111.53(7) yes
S3 74_555 Ga2 . S3 . 111.53(7) yes
S3 31_555 Ga2 . S4 . 107.32(8) yes
S3 74_555 Ga2 . S4 . 107.32(8) yes
S3 . Ga2 . S4 . 107.32(8) yes
Ga1 . S3 . Ga2 . 104.99(10) yes
Ga2 44_555 S4 . Ga2 9_555 109.471(16) yes
Ga2 44_555 S4 . Ga2 . 109.471(16) yes
Ga2 9_555 S4 . Ga2 . 109.471(16) yes
Ga2 44_555 S4 . Ga2 28_555 109.471(16) yes
Ga2 9_555 S4 . Ga2 28_555 109.471(16) yes
Ga2 . S4 . Ga2 28_555 109.471(16) yes
H8 25_555 O7 . H8 . 120.123 no

loop_
_geom_bond_atom_site_label_1
_geom_bond_site_symmetry_1
_geom_bond_atom_site_label_2
_geom_bond_site_symmetry_2
_geom_bond_distance
_geom_bond_publ_flag
Ga1 . S3 56_445 2.280(2) yes
Ga1 . S3 90_555 2.280(2) yes
Ga1 . S3 87_454 2.280(2) yes
Ga1 . S3 . 2.280(2) yes
Ga2 . S3 31_555 2.246(3) yes
Ga2 . S3 74_555 2.246(3) yes
Ga2 . S3 . 2.246(3) yes
Ga2 . S4 . 2.3877(18) yes
O7 . H8 25_555 0.891 no
O7 . H8 . 0.891 no
